data_4062749
_journal_name_full Organometallics
_journal_paper_doi 10.1021/om0496131
_journal_year 2004
_chemical_formula_sum 'C33 H41 F3 N2 O4 Pd S'
_chemical_formula_weight 725.14
_space_group_IT_number 19
_symmetry_cell_setting orthorhombic
_symmetry_space_group_name_Hall 'P 2ac 2ab'
_symmetry_space_group_name_H-M 'P 21 21 21'
_cell_angle_alpha 90.00
_cell_angle_beta 90.00
_cell_angle_gamma 90.00
_cell_formula_units_Z 4
_cell_length_a 11.7088(11)
_cell_length_b 12.1654(12)
_cell_length_c 23.021(2)
_cell_measurement_temperature 133(2)
_cell_volume 3279.1(5)
_diffrn_ambient_temperature 133(2)
_exptl_crystal_density_diffrn 1.469
_cod_database_code 4062749

loop_
_symmetry_equiv_pos_as_xyz
'x, y, z'
'-x+1/2, -y, z+1/2'
'-x, y+1/2, -z+1/2'
'x+1/2, -y+1/2, -z'

loop_
_atom_site_label
_atom_site_type_symbol
_atom_site_fract_x
_atom_site_fract_y
_atom_site_fract_z
_atom_site_U_iso_or_equiv
_atom_site_adp_type
_atom_site_occupancy
_atom_site_symmetry_multiplicity
_atom_site_calc_flag
_atom_site_refinement_flags
_atom_site_disorder_assembly
_atom_site_disorder_group
Pd Pd 0.19477(3) 0.42464(2) 0.419809(14) 0.02461(9) Uani 1 1 d . . .
O1 O 0.2374(3) 0.1230(3) 0.57996(16) 0.0452(8) Uani 1 1 d . . .
H01 H 0.2064 0.0696 0.5968 0.054 Uiso 1 1 calc R . .
C1 C 0.2151(4) 0.2938(4) 0.4743(2) 0.0321(10) Uani 1 1 d U . .
H1 H 0.1403 0.2835 0.4946 0.038 Uiso 1 1 calc R . .
C2 C 0.2295(5) 0.1946(4) 0.4334(2) 0.0442(14) Uani 1 1 d U . .
H2A H 0.2477 0.1286 0.4567 0.053 Uiso 1 1 calc R . .
H2B H 0.1564 0.1809 0.4130 0.053 Uiso 1 1 calc R . .
C3 C 0.3222(6) 0.2120(4) 0.3891(3) 0.0542(16) Uani 1 1 d U . .
H3A H 0.3092 0.1632 0.3553 0.065 Uiso 1 1 calc R . .
H3B H 0.3972 0.1932 0.4063 0.065 Uiso 1 1 calc R . .
C4 C 0.3229(5) 0.3310(4) 0.3692(3) 0.0450(13) Uani 1 1 d U . .
H4 H 0.2833 0.3498 0.3346 0.054 Uiso 1 1 calc R . .
C5 C 0.3775(4) 0.4113(5) 0.3989(2) 0.0474(13) Uani 1 1 d U . .
H5 H 0.3703 0.4839 0.3841 0.057 Uiso 1 1 calc R . .
C6 C 0.4478(5) 0.3977(6) 0.4523(3) 0.0583(17) Uani 1 1 d U . .
H6A H 0.5095 0.4534 0.4513 0.070 Uiso 1 1 calc R . .
H6B H 0.4845 0.3245 0.4507 0.070 Uiso 1 1 calc R . .
C7 C 0.3854(5) 0.4078(6) 0.5112(3) 0.0605(17) Uani 1 1 d U . .
H7A H 0.4425 0.4114 0.5428 0.073 Uiso 1 1 calc R . .
H7B H 0.3408 0.4770 0.5118 0.073 Uiso 1 1 calc R . .
C8 C 0.3045(5) 0.3099(4) 0.5219(2) 0.0395(10) Uani 1 1 d U . .
H8 H 0.3529 0.2423 0.5222 0.047 Uiso 1 1 calc R . .
C11 C 0.2460(4) 0.3160(4) 0.5810(2) 0.0398(10) Uani 1 1 d U . .
C12 C 0.2060(5) 0.2173(5) 0.6062(2) 0.0387(11) Uani 1 1 d U . .
C13 C 0.1358(5) 0.2186(5) 0.6556(2) 0.0415(12) Uani 1 1 d U . .
H13 H 0.1089 0.1515 0.6717 0.050 Uiso 1 1 calc R . .
C14 C 0.1063(6) 0.3160(6) 0.6805(2) 0.0578(16) Uani 1 1 d U . .
H14 H 0.0577 0.3163 0.7136 0.069 Uiso 1 1 calc R . .
C15 C 0.1459(7) 0.4137(6) 0.6586(3) 0.0693(19) Uani 1 1 d U . .
H15 H 0.1255 0.4813 0.6764 0.083 Uiso 1 1 calc R . .
C16 C 0.2180(6) 0.4122(6) 0.6088(3) 0.0591(15) Uani 1 1 d U . .
H16 H 0.2476 0.4797 0.5944 0.071 Uiso 1 1 calc R . .
N21 N 0.1495(3) 0.5552(2) 0.36040(15) 0.0234(7) Uani 1 1 d . . .
C22 C 0.0470(4) 0.6005(3) 0.37231(18) 0.0235(9) Uani 1 1 d U . .
C23 C -0.0013(4) 0.6787(4) 0.3353(2) 0.0298(10) Uani 1 1 d U . .
H23 H -0.0752 0.7070 0.3436 0.036 Uiso 1 1 calc R . .
C24 C 0.0569(4) 0.7154(4) 0.2870(2) 0.0350(10) Uani 1 1 d U . .
C25 C 0.1626(4) 0.6676(4) 0.2766(2) 0.0349(11) Uani 1 1 d U . .
H25 H 0.2064 0.6901 0.2440 0.042 Uiso 1 1 calc R . .
C26 C 0.2041(4) 0.5884(3) 0.31310(18) 0.0313(9) Uani 1 1 d U . .
H26 H 0.2756 0.5556 0.3041 0.038 Uiso 1 1 calc R . .
C27 C 0.0117(5) 0.8089(5) 0.2479(3) 0.0516(14) Uani 1 1 d U . .
C28 C -0.0976(6) 0.8629(6) 0.2730(3) 0.074(2) Uani 1 1 d U . .
H28A H -0.1178 0.9273 0.2496 0.088 Uiso 1 1 calc R . .
H28B H -0.0834 0.8857 0.3132 0.088 Uiso 1 1 calc R . .
H28C H -0.1605 0.8098 0.2721 0.088 Uiso 1 1 calc R . .
C29 C 0.1025(6) 0.8987(5) 0.2416(3) 0.0682(19) Uani 1 1 d U . .
H29A H 0.1701 0.8681 0.2225 0.082 Uiso 1 1 calc R . .
H29B H 0.1235 0.9262 0.2802 0.082 Uiso 1 1 calc R . .
H29C H 0.0718 0.9591 0.2182 0.082 Uiso 1 1 calc R . .
C30 C -0.0131(7) 0.7595(7) 0.1879(3) 0.082(2) Uani 1 1 d U . .
H30A H 0.0566 0.7257 0.1725 0.098 Uiso 1 1 calc R . .
H30B H -0.0386 0.8177 0.1615 0.098 Uiso 1 1 calc R . .
H30C H -0.0729 0.7036 0.1914 0.098 Uiso 1 1 calc R . .
N31 N 0.0494(3) 0.4892(3) 0.45914(15) 0.0212(7) Uani 1 1 d . . .
C32 C -0.0061(3) 0.5692(3) 0.42825(15) 0.0205(7) Uani 1 1 d U . .
C33 C -0.0992(4) 0.6243(3) 0.45161(19) 0.0267(9) Uani 1 1 d U . .
H33 H -0.1391 0.6762 0.4284 0.032 Uiso 1 1 calc R . .
C34 C -0.1351(4) 0.6051(3) 0.5081(2) 0.0284(9) Uani 1 1 d U . .
C35 C -0.0750(4) 0.5267(3) 0.5388(2) 0.0284(9) Uani 1 1 d U . .
H35 H -0.0954 0.5116 0.5779 0.034 Uiso 1 1 calc R . .
C36 C 0.0140(4) 0.4701(3) 0.51361(19) 0.0262(9) Uani 1 1 d U . .
H36 H 0.0519 0.4153 0.5358 0.031 Uiso 1 1 calc R . .
C37 C -0.2344(5) 0.6690(5) 0.5336(2) 0.0419(13) Uani 1 1 d U . .
C38 C -0.2488(6) 0.6487(5) 0.5994(3) 0.0521(15) Uani 1 1 d U . .
H38A H -0.1808 0.6750 0.6200 0.063 Uiso 1 1 calc R . .
H38B H -0.2587 0.5699 0.6065 0.063 Uiso 1 1 calc R . .
H38C H -0.3162 0.6885 0.6134 0.063 Uiso 1 1 calc R . .
C39 C -0.3464(6) 0.6211(8) 0.5060(3) 0.082(3) Uani 1 1 d U . .
H39A H -0.4127 0.6608 0.5214 0.099 Uiso 1 1 calc R . .
H39B H -0.3530 0.5429 0.5158 0.099 Uiso 1 1 calc R . .
H39C H -0.3435 0.6297 0.4637 0.099 Uiso 1 1 calc R . .
C40 C -0.2222(8) 0.7878(6) 0.5222(4) 0.090(3) Uani 1 1 d U . .
H40A H -0.1506 0.8142 0.5393 0.108 Uiso 1 1 calc R . .
H40B H -0.2866 0.8273 0.5396 0.108 Uiso 1 1 calc R . .
H40C H -0.2213 0.8007 0.4802 0.108 Uiso 1 1 calc R . .
S S 0.13526(19) -0.11203(16) 0.68973(10) 0.0375(5) Uani 0.790(5) 1 d PDU A 1
O2 O 0.1909(11) -0.0628(9) 0.6431(5) 0.114(5) Uani 0.790(5) 1 d PDU A 1
O3 O 0.1990(7) -0.1477(5) 0.7383(2) 0.0711(18) Uani 0.790(5) 1 d PDU A 1
O4 O 0.0338(5) -0.0556(5) 0.7024(3) 0.0649(17) Uani 0.790(5) 1 d PDU A 1
C99 C 0.0866(8) -0.2427(7) 0.6585(4) 0.068(2) Uani 0.790(5) 1 d PDU A 1
F1 F 0.1751(6) -0.3004(4) 0.6375(3) 0.093(2) Uani 0.790(5) 1 d PDU A 1
F2 F 0.0201(5) -0.2259(6) 0.6124(3) 0.098(2) Uani 0.790(5) 1 d PDU A 1
F3 F 0.0330(6) -0.3050(4) 0.6957(3) 0.096(2) Uani 0.790(5) 1 d PDU A 1
S' S 0.1206(8) -0.1345(8) 0.6724(4) 0.044(3) Uiso 0.210(5) 1 d PDU A 2
O2' O 0.2058(12) -0.0688(14) 0.6436(7) 0.010(3) Uiso 0.210(5) 1 d PDU A 2
O3' O 0.0075(14) -0.109(3) 0.6729(17) 0.160(16) Uiso 0.210(5) 1 d PDU A 2
O4' O 0.151(3) -0.2498(13) 0.6680(17) 0.160(14) Uiso 0.210(5) 1 d PDU A 2
C99' C 0.1605(17) -0.0972(17) 0.7469(8) 0.064(9) Uiso 0.210(5) 1 d PDU A 2
F1' F 0.2677(17) -0.062(2) 0.7451(11) 0.123(9) Uiso 0.210(5) 1 d PDU A 2
F2' F 0.158(2) -0.1818(19) 0.7813(11) 0.145(12) Uiso 0.210(5) 1 d PDU A 2
F3' F 0.096(2) -0.0186(19) 0.7655(11) 0.125(10) Uiso 0.210(5) 1 d PDU A 2

loop_
_atom_site_aniso_label
_atom_site_aniso_U_11
_atom_site_aniso_U_22
_atom_site_aniso_U_33
_atom_site_aniso_U_23
_atom_site_aniso_U_13
_atom_site_aniso_U_12
Pd 0.02331(15) 0.01718(13) 0.03334(15) 0.00666(13) 0.00430(14) 0.00607(13)
O1 0.048(2) 0.046(2) 0.0412(18) 0.0111(18) 0.0112(18) -0.0003(16)
C1 0.029(3) 0.026(2) 0.041(2) 0.0139(18) 0.0107(19) 0.0086(18)
C2 0.070(4) 0.022(2) 0.040(3) 0.0117(18) 0.015(2) 0.022(2)
C3 0.071(5) 0.033(3) 0.059(3) 0.009(2) 0.015(3) 0.023(3)
C4 0.037(3) 0.037(3) 0.062(3) 0.008(2) 0.016(2) 0.016(2)
C5 0.021(2) 0.064(3) 0.057(3) 0.025(3) 0.014(2) 0.019(2)
C6 0.026(3) 0.075(5) 0.074(4) 0.028(3) -0.001(2) -0.003(3)
C7 0.033(3) 0.084(5) 0.065(3) 0.011(3) -0.020(2) -0.004(3)
C8 0.026(2) 0.045(3) 0.048(2) 0.018(2) 0.003(2) 0.013(2)
C11 0.024(2) 0.048(3) 0.048(2) 0.007(2) -0.015(2) -0.003(2)
C12 0.030(3) 0.053(3) 0.033(2) 0.006(2) -0.003(2) -0.003(2)
C13 0.037(3) 0.057(3) 0.031(2) -0.004(2) -0.001(2) -0.006(3)
C14 0.067(5) 0.075(4) 0.032(3) -0.010(3) 0.001(3) -0.009(3)
C15 0.101(6) 0.056(3) 0.051(3) -0.023(3) -0.024(3) 0.012(4)
C16 0.067(4) 0.058(3) 0.052(3) 0.008(3) -0.021(3) -0.008(3)
N21 0.0277(19) 0.0114(17) 0.0312(18) 0.0017(13) -0.0009(14) -0.0007(12)
C22 0.023(2) 0.015(2) 0.032(2) -0.0020(15) -0.0079(16) -0.0005(14)
C23 0.023(2) 0.020(2) 0.046(3) 0.0116(18) -0.0101(18) -0.0036(17)
C24 0.033(3) 0.029(2) 0.043(3) 0.0111(19) -0.008(2) -0.0017(19)
C25 0.042(3) 0.027(2) 0.036(2) 0.0112(19) 0.0022(19) -0.0014(19)
C26 0.040(3) 0.0194(19) 0.035(2) 0.0003(16) 0.002(2) 0.002(2)
C27 0.037(3) 0.056(4) 0.062(3) 0.035(3) -0.008(2) 0.002(2)
C28 0.061(4) 0.059(4) 0.101(5) 0.046(4) -0.005(4) 0.022(3)
C29 0.068(4) 0.040(3) 0.097(5) 0.033(3) 0.003(4) 0.004(3)
C30 0.073(5) 0.099(6) 0.074(4) 0.030(4) -0.017(4) -0.001(4)
N31 0.0174(18) 0.0140(16) 0.0321(18) 0.0021(13) 0.0018(14) -0.0008(12)
C32 0.0223(19) 0.0106(15) 0.0285(19) -0.0027(17) -0.0045(14) 0.0007(15)
C33 0.026(2) 0.022(2) 0.032(2) -0.0048(16) -0.0071(17) 0.0077(17)
C34 0.024(2) 0.020(2) 0.041(2) -0.0123(17) -0.0016(18) 0.0018(16)
C35 0.032(3) 0.0182(19) 0.035(2) -0.0047(17) 0.0027(19) -0.0066(17)
C36 0.027(2) 0.0142(18) 0.037(2) 0.0019(17) -0.0002(18) -0.0038(16)
C37 0.038(3) 0.040(3) 0.048(3) -0.018(2) 0.002(2) 0.019(2)
C38 0.053(4) 0.044(3) 0.059(3) -0.014(3) 0.015(3) 0.013(3)
C39 0.043(4) 0.144(7) 0.060(4) -0.030(4) -0.002(3) 0.033(4)
C40 0.126(8) 0.047(3) 0.097(5) -0.005(3) 0.046(5) 0.043(4)
S 0.0525(12) 0.0284(9) 0.0316(10) -0.0020(8) 0.0034(8) 0.0010(7)
O2 0.188(11) 0.085(6) 0.070(5) -0.006(4) 0.031(6) -0.064(7)
O3 0.109(5) 0.052(3) 0.053(3) 0.008(3) -0.034(4) -0.011(4)
O4 0.080(4) 0.048(3) 0.066(3) 0.018(3) 0.023(3) 0.015(3)
C99 0.061(6) 0.066(6) 0.078(6) -0.003(5) 0.006(5) -0.016(5)
F1 0.116(5) 0.050(3) 0.112(4) -0.031(3) 0.031(4) 0.007(3)
F2 0.076(4) 0.134(6) 0.085(4) -0.019(4) -0.015(3) -0.054(4)
F3 0.112(5) 0.059(3) 0.116(5) -0.008(3) 0.048(4) -0.042(3)

loop_
_geom_bond_atom_site_label_1
_geom_bond_atom_site_label_2
_geom_bond_distance
_geom_bond_site_symmetry_2
_geom_bond_publ_flag
Pd C1 2.041(4) . ?
Pd N31 2.082(3) . ?
Pd N21 2.162(3) . ?
Pd C5 2.199(5) . ?
Pd C4 2.214(5) . ?
O1 C12 1.347(6) . ?
C1 C8 1.528(7) . ?
C1 C2 1.541(7) . ?
C2 C3 1.504(8) . ?
C3 C4 1.518(7) . ?
C4 C5 1.353(9) . ?
C5 C6 1.487(8) . ?
C6 C7 1.546(9) . ?
C7 C8 1.542(8) . ?
C8 C11 1.524(8) . ?
C11 C16 1.374(9) . ?
C11 C12 1.414(7) . ?
C12 C13 1.404(7) . ?
C13 C14 1.361(9) . ?
C14 C15 1.372(10) . ?
C15 C16 1.424(10) . ?
N21 C26 1.326(6) . ?
N21 C22 1.349(6) . ?
C22 C23 1.396(6) . ?
C22 C32 1.480(6) . ?
C23 C24 1.379(7) . ?
C24 C25 1.388(7) . ?
C24 C27 1.544(7) . ?
C25 C26 1.368(6) . ?
C27 C29 1.531(9) . ?
C27 C30 1.533(11) . ?
C27 C28 1.550(10) . ?
N31 C36 1.341(6) . ?
N31 C32 1.369(5) . ?
C32 C33 1.388(6) . ?
C33 C34 1.387(6) . ?
C34 C35 1.379(6) . ?
C34 C37 1.516(6) . ?
C35 C36 1.377(6) . ?
C37 C40 1.476(9) . ?
C37 C38 1.544(8) . ?
C37 C39 1.569(9) . ?
S O2 1.390(8) . ?
S O4 1.403(6) . ?
S O3 1.412(6) . ?
S C99 1.835(10) . ?
C99 F3 1.305(8) . ?
C99 F2 1.331(9) . ?
C99 F1 1.342(9) . ?
S' O3' 1.359(14) . ?
S' O2' 1.441(12) . ?
S' O4' 1.450(14) . ?
S' C99' 1.833(18) . ?
C99' F3' 1.290(15) . ?
C99' F2' 1.300(15) . ?
C99' F1' 1.328(15) . ?
